data_2022156
loop_
_publ_author_name
'Becerra, Diana'
'Castillo, Juan'
'Insuasty, Braulio'
'Cobo, Justo'
'Glidewell, Christopher'

_publ_section_title
;
 Synthesis of <i>N</i>-substituted
 3-(2-aryl-2-oxoethyl)-3-hydroxyindolin-2-ones and their conversion to
 <i>N</i>-substituted (<i>E</i>)-3-(2-aryl-2-oxoethylidene)indolin-2-ones:
 synthetic sequence, spectroscopic characterization and structures of four
 3-hydroxy compounds and five oxoethylidene products
;
_journal_coeditor_code SK3748
_journal_issue 5
_journal_name_full 'Acta Crystallographica Section C'
_journal_page_first 433
_journal_page_last 445
_journal_paper_doi 10.1107/S2053229620004143
_journal_volume 76
_journal_year 2020
_chemical_formula_iupac 'C21 H15 N O2 S'
_chemical_formula_moiety 'C21 H15 N O2 S'
_chemical_formula_sum 'C21 H15 N O2 S'
_chemical_formula_weight 345.40
_chemical_name_systematic
;
(<i>E</i>)-1-Benzyl-3-[2-oxo-2-(thiophen-2-yl)ethylidene]indolin-2-one
;
_space_group_crystal_system orthorhombic
_space_group_IT_number 61
_space_group_name_Hall '-P 2ac 2ab'
_space_group_name_H-M_alt 'P b c a'
_atom_sites_solution_hydrogens geom
_atom_sites_solution_primary difmap
_audit_creation_method SHELXL-2014
_cell_angle_alpha 90
_cell_angle_beta 90
_cell_angle_gamma 90
_cell_formula_units_Z 8
_cell_length_a 17.5058(14)
_cell_length_b 8.8163(6)
_cell_length_c 21.2092(16)
_cell_measurement_reflns_used 5334
_cell_measurement_temperature 100(2)
_cell_measurement_theta_max 31.843
_cell_measurement_theta_min 2.245
_cell_volume 3273.4(4)
_computing_cell_refinement
;
SAINT (Bruker, 2017)
;
_computing_data_collection
;
APEX3 (Bruker, 2018)
;
_computing_data_reduction
;
SAINT (Bruker, 2017)
;
_computing_molecular_graphics
;
PLATON (Spek, 2020)
;
_computing_publication_material
;
SHELXL2014 (Sheldrick, 2015b) and PLATON (Spek, 2020)
;
_computing_structure_refinement
;
SHELXL2014 (Sheldrick, 2015b)
;
_computing_structure_solution
;
SHELXT2014 (Sheldrick, 2015a)
;
_diffrn_ambient_temperature 100(2)
_diffrn_measured_fraction_theta_full 1.000
_diffrn_measured_fraction_theta_max 0.998
_diffrn_measurement_device_type 'Bruker D8 Venture'
_diffrn_measurement_method '\f and \w scans'
_diffrn_radiation_monochromator 'multilayer mirror'
_diffrn_radiation_type MoK\a
_diffrn_radiation_wavelength 0.71073
_diffrn_reflns_av_R_equivalents 0.0654
_diffrn_reflns_av_unetI/netI 0.0361
_diffrn_reflns_limit_h_max 23
_diffrn_reflns_limit_h_min -23
_diffrn_reflns_limit_k_max 10
_diffrn_reflns_limit_k_min -11
_diffrn_reflns_limit_l_max 28
_diffrn_reflns_limit_l_min -28
_diffrn_reflns_number 32005
_diffrn_reflns_theta_full 25.242
_diffrn_reflns_theta_max 28.547
_diffrn_reflns_theta_min 2.245
_diffrn_source 'INCOATEC high brilliance microfocus sealed tube'
_diffrn_standards_decay_% 0
_diffrn_standards_interval_count 0
_diffrn_standards_interval_time 0
_diffrn_standards_number 0
_exptl_absorpt_coefficient_mu 0.212
_exptl_absorpt_correction_T_max 0.989
_exptl_absorpt_correction_T_min 0.942
_exptl_absorpt_correction_type multi-scan
_exptl_absorpt_process_details
;
(SADABS; Bruker, 2016)
;
_exptl_crystal_colour red
_exptl_crystal_density_diffrn 1.402
_exptl_crystal_description block
_exptl_crystal_F_000 1440
_exptl_crystal_size_max 0.150
_exptl_crystal_size_mid 0.070
_exptl_crystal_size_min 0.050
_refine_diff_density_max 0.288
_refine_diff_density_min -0.305
_refine_ls_extinction_method none
_refine_ls_goodness_of_fit_ref 1.035
_refine_ls_hydrogen_treatment constr
_refine_ls_matrix_type full
_refine_ls_number_parameters 239
_refine_ls_number_reflns 4154
_refine_ls_number_restraints 10
_refine_ls_restrained_S_all 1.036
_refine_ls_R_factor_all 0.0546
_refine_ls_R_factor_gt 0.0378
_refine_ls_shift/su_max 0.001
_refine_ls_shift/su_mean 0.000
_refine_ls_structure_factor_coef Fsqd
_refine_ls_weighting_details 'w=1/[\s^2^(Fo^2^)+(0.0319P)^2^+1.8245P] where P=(Fo^2^+2Fc^2^)/3'
_refine_ls_weighting_scheme calc
_refine_ls_wR_factor_gt 0.0818
_refine_ls_wR_factor_ref 0.0920
_reflns_number_gt 3280
_reflns_number_total 4154
_reflns_threshold_expression 'I > 2\s(I)'
_cod_data_source_file sk3748sup1.cif
_cod_data_source_block IIg
_cod_database_code 2022156
_shelx_space_group_comment
;
The symmetry employed for this shelxl refinement is uniquely defined
by the following loop, which should always be used as a source of
symmetry information in preference to the above space-group names.
They are only intended as comments.
;
_shelx_estimated_absorpt_t_min 0.969
_shelx_estimated_absorpt_t_max 0.989
_shelxl_version_number 2.014

loop_
_space_group_symop_operation_xyz
'x, y, z'
'x+1/2, -y+1/2, -z'
'-x, y+1/2, -z+1/2'
'-x+1/2, -y, z+1/2'
'-x, -y, -z'
'-x-1/2, y-1/2, z'
'x, -y-1/2, z-1/2'
'x-1/2, y, -z-1/2'

loop_
_atom_site_type_symbol
_atom_site_label
_atom_site_fract_x
_atom_site_fract_y
_atom_site_fract_z
_atom_site_U_iso_or_equiv
_atom_site_adp_type
_atom_site_calc_flag
_atom_site_occupancy
_atom_site_disorder_assembly
_atom_site_disorder_group
N N1 0.37636(7) 0.12043(14) 0.26577(6) 0.0185(3) Uani d 1 . .
C C2 0.38846(8) 0.21509(16) 0.21539(7) 0.0188(3) Uani d 1 . .
O O2 0.45021(6) 0.24289(13) 0.19116(5) 0.0250(2) Uani d 1 . .
C C3 0.31120(8) 0.27834(16) 0.19688(7) 0.0172(3) Uani d 1 . .
C C3A 0.25610(8) 0.20780(15) 0.23972(6) 0.0172(3) Uani d 1 . .
C C4 0.17701(8) 0.21528(16) 0.24639(7) 0.0189(3) Uani d 1 . .
H H4 0.1473 0.2758 0.2186 0.023 Uiso calc 1 . .
C C5 0.14182(9) 0.13236(17) 0.29472(7) 0.0214(3) Uani d 1 . .
H H5 0.0879 0.1368 0.2997 0.026 Uiso calc 1 . .
C C6 0.18516(9) 0.04372(17) 0.33542(7) 0.0222(3) Uani d 1 . .
H H6 0.1603 -0.0114 0.3680 0.027 Uiso calc 1 . .
C C7 0.26444(9) 0.03387(16) 0.32955(7) 0.0205(3) Uani d 1 . .
H H7 0.2939 -0.0267 0.3575 0.025 Uiso calc 1 . .
C C7A 0.29843(8) 0.11577(16) 0.28144(7) 0.0173(3) Uani d 1 . .
C C1 0.43804(8) 0.04754(16) 0.30084(7) 0.0197(3) Uani d 1 . .
H H1A 0.4832 0.0364 0.2731 0.024 Uiso calc 1 . .
H H1B 0.4216 -0.0551 0.3140 0.024 Uiso calc 1 . .
C C11 0.45984(8) 0.13876(16) 0.35853(7) 0.0185(3) Uani d 1 . .
C C12 0.49197(9) 0.28327(17) 0.35161(7) 0.0218(3) Uani d 1 . .
H H12 0.5010 0.3226 0.3106 0.026 Uiso calc 1 . .
C C13 0.51075(9) 0.36954(17) 0.40400(8) 0.0244(3) Uani d 1 . .
H H13 0.5325 0.4675 0.3988 0.029 Uiso calc 1 . .
C C14 0.49771(9) 0.31234(18) 0.46414(8) 0.0246(3) Uani d 1 . .
H H14 0.5108 0.3709 0.5002 0.030 Uiso calc 1 . .
C C15 0.46549(9) 0.16959(18) 0.47144(7) 0.0248(3) Uani d 1 . .
H H15 0.4561 0.1308 0.5125 0.030 Uiso calc 1 . .
C C16 0.44701(9) 0.08330(17) 0.41872(7) 0.0227(3) Uani d 1 . .
H H16 0.4254 -0.0147 0.4240 0.027 Uiso calc 1 . .
C C31 0.31019(8) 0.37996(16) 0.14954(7) 0.0186(3) Uani d 1 . .
H H31 0.3584 0.4054 0.1319 0.022 Uiso calc 1 . .
C C32 0.24329(8) 0.45662(16) 0.12170(6) 0.0178(3) Uani d 1 . .
O O32 0.17788(6) 0.43849(12) 0.14132(5) 0.0231(2) Uani d 1 . .
S S321 0.17866(3) 0.61557(6) 0.02510(2) 0.0216(2) Uani d 0.9387(19) A 1
C C322 0.25716(9) 0.55556(16) 0.06735(7) 0.0191(3) Uani d 0.9387(19) A 1
C C323 0.32268(15) 0.6140(3) 0.04229(13) 0.0228(4) Uani d 0.9387(19) A 1
H H323 0.3719 0.5940 0.0591 0.027 Uiso calc 0.9387(19) A 1
C C324 0.31042(13) 0.7066(6) -0.0109(3) 0.0252(6) Uani d 0.9387(19) A 1
H H324 0.3500 0.7563 -0.0336 0.030 Uiso calc 0.9387(19) A 1
C C325 0.23486(12) 0.7161(3) -0.02602(8) 0.0234(5) Uani d 0.9387(19) A 1
H H325 0.2156 0.7721 -0.0609 0.028 Uiso calc 0.9387(19) A 1
S S421 0.3446(5) 0.6175(16) 0.0470(6) 0.0228(4) Uani d 0.0613(19) A 2
C C422 0.25716(9) 0.55556(16) 0.06735(7) 0.0191(3) Uani d 0.0613(19) A 2
C C423 0.2005(8) 0.620(4) 0.0322(14) 0.02162(13) Uani d 0.0613(19) A 2
H H423 0.1477 0.5983 0.0375 0.026 Uiso calc 0.0613(19) A 2
C C424 0.2297(14) 0.722(5) -0.0131(18) 0.0234(5) Uani d 0.0613(19) A 2
H H424 0.1988 0.7815 -0.0404 0.028 Uiso calc 0.0613(19) A 2
C C425 0.3078(15) 0.726(12) -0.013(4) 0.0252(6) Uani d 0.0613(19) A 2
H H425 0.3378 0.7809 -0.0424 0.030 Uiso calc 0.0613(19) A 2

loop_
_atom_site_aniso_label
_atom_site_aniso_U_11
_atom_site_aniso_U_22
_atom_site_aniso_U_33
_atom_site_aniso_U_12
_atom_site_aniso_U_13
_atom_site_aniso_U_23
N1 0.0142(6) 0.0194(6) 0.0219(6) 0.0011(5) -0.0019(5) 0.0006(5)
C2 0.0161(7) 0.0173(7) 0.0230(7) -0.0005(5) -0.0023(5) -0.0018(6)
O2 0.0147(5) 0.0288(6) 0.0315(6) 0.0003(4) 0.0004(4) 0.0041(5)
C3 0.0140(7) 0.0169(6) 0.0207(7) 0.0008(5) -0.0022(5) -0.0045(5)
C3A 0.0175(7) 0.0150(6) 0.0192(6) 0.0008(5) -0.0017(5) -0.0040(5)
C4 0.0159(7) 0.0175(6) 0.0234(7) 0.0019(5) -0.0019(6) -0.0035(5)
C5 0.0150(7) 0.0224(7) 0.0269(7) -0.0006(6) 0.0023(6) -0.0044(6)
C6 0.0228(8) 0.0217(7) 0.0219(7) -0.0024(6) 0.0032(6) -0.0019(6)
C7 0.0227(8) 0.0185(7) 0.0203(7) 0.0005(6) -0.0016(6) -0.0014(6)
C7A 0.0149(7) 0.0160(6) 0.0211(7) 0.0008(5) -0.0013(5) -0.0054(5)
C1 0.0162(7) 0.0181(7) 0.0248(7) 0.0030(5) -0.0039(6) 0.0001(6)
C11 0.0109(6) 0.0185(7) 0.0261(7) 0.0033(5) -0.0023(5) 0.0005(6)
C12 0.0164(7) 0.0231(7) 0.0259(8) -0.0017(6) 0.0029(6) 0.0019(6)
C13 0.0172(7) 0.0214(7) 0.0345(8) -0.0028(6) 0.0010(6) -0.0035(6)
C14 0.0191(8) 0.0261(8) 0.0288(8) 0.0052(6) -0.0035(6) -0.0059(6)
C15 0.0245(8) 0.0270(8) 0.0230(7) 0.0058(6) -0.0022(6) 0.0025(6)
C16 0.0197(8) 0.0194(7) 0.0289(8) 0.0015(6) -0.0023(6) 0.0039(6)
C31 0.0156(7) 0.0180(7) 0.0223(7) -0.0003(5) -0.0015(5) -0.0027(6)
C32 0.0173(7) 0.0164(7) 0.0198(7) -0.0003(5) -0.0030(5) -0.0046(5)
O32 0.0169(5) 0.0267(6) 0.0257(5) 0.0012(4) -0.0006(4) 0.0033(4)
S321 0.0202(2) 0.0234(2) 0.0213(2) 0.00105(19) -0.00487(17) 0.00193(16)
C322 0.0196(7) 0.0171(6) 0.0206(7) 0.0024(5) -0.0031(6) -0.0037(5)
C323 0.0154(12) 0.0235(7) 0.0294(9) -0.0012(11) -0.0011(11) -0.0019(6)
C324 0.0289(9) 0.020(2) 0.0271(9) 0.0026(7) 0.0055(7) 0.0018(9)
C325 0.0326(9) 0.0207(8) 0.0168(11) 0.0030(7) 0.0005(7) -0.0003(9)
S421 0.0154(12) 0.0235(7) 0.0294(9) -0.0012(11) -0.0011(11) -0.0019(6)
C422 0.0196(7) 0.0171(6) 0.0206(7) 0.0024(5) -0.0031(6) -0.0037(5)
C423 0.0202(2) 0.0234(2) 0.0213(2) 0.00105(19) -0.00487(17) 0.00193(16)
C424 0.0326(9) 0.0207(8) 0.0168(11) 0.0030(7) 0.0005(7) -0.0003(9)
C425 0.0289(9) 0.020(2) 0.0271(9) 0.0026(7) 0.0055(7) 0.0018(9)

loop_
_atom_type_symbol
_atom_type_description
_atom_type_scat_dispersion_real
_atom_type_scat_dispersion_imag
_atom_type_scat_source
C C 0.0033 0.0016 'International Tables Vol C Tables 4.2.6.8 and 6.1.1.4'
H H 0.0000 0.0000 'International Tables Vol C Tables 4.2.6.8 and 6.1.1.4'
N N 0.0061 0.0033 'International Tables Vol C Tables 4.2.6.8 and 6.1.1.4'
O O 0.0106 0.0060 'International Tables Vol C Tables 4.2.6.8 and 6.1.1.4'
S S 0.1246 0.1234 'International Tables Vol C Tables 4.2.6.8 and 6.1.1.4'

loop_
_geom_angle_atom_site_label_1
_geom_angle_atom_site_label_2
_geom_angle_atom_site_label_3
_geom_angle_site_symmetry_1
_geom_angle_site_symmetry_3
_geom_angle
_geom_angle_publ_flag
C2 N1 C7A . . 110.60(12) ?
C2 N1 C1 . . 123.38(12) ?
C7A N1 C1 . . 125.79(12) ?
O2 C2 N1 . . 125.88(14) ?
O2 C2 C3 . . 127.38(13) ?
N1 C2 C3 . . 106.74(12) ?
C31 C3 C3A . . 137.50(14) ?
C31 C3 C2 . . 116.76(13) ?
C3A C3 C2 . . 105.73(12) ?
C4 C3A C7A . . 119.04(13) ?
C4 C3A C3 . . 134.25(13) ?
C7A C3A C3 . . 106.71(12) ?
C3A C4 C5 . . 119.10(14) ?
C3A C4 H4 . . 120.5 ?
C5 C4 H4 . . 120.5 ?
C6 C5 C4 . . 120.50(14) ?
C6 C5 H5 . . 119.7 ?
C4 C5 H5 . . 119.7 ?
C5 C6 C7 . . 121.49(14) ?
C5 C6 H6 . . 119.3 ?
C7 C6 H6 . . 119.3 ?
C7A C7 C6 . . 117.41(14) ?
C7A C7 H7 . . 121.3 ?
C6 C7 H7 . . 121.3 ?
C7 C7A N1 . . 127.37(13) ?
C7 C7A C3A . . 122.45(14) ?
N1 C7A C3A . . 110.18(12) ?
N1 C1 C11 . . 111.38(12) ?
N1 C1 H1A . . 109.4 ?
C11 C1 H1A . . 109.4 ?
N1 C1 H1B . . 109.4 ?
C11 C1 H1B . . 109.4 ?
H1A C1 H1B . . 108.0 ?
C16 C11 C12 . . 118.86(14) ?
C16 C11 C1 . . 121.11(13) ?
C12 C11 C1 . . 120.01(13) ?
C13 C12 C11 . . 120.70(14) ?
C13 C12 H12 . . 119.7 ?
C11 C12 H12 . . 119.7 ?
C12 C13 C14 . . 119.83(14) ?
C12 C13 H13 . . 120.1 ?
C14 C13 H13 . . 120.1 ?
C15 C14 C13 . . 119.86(14) ?
C15 C14 H14 . . 120.1 ?
C13 C14 H14 . . 120.1 ?
C14 C15 C16 . . 120.07(15) ?
C14 C15 H15 . . 120.0 ?
C16 C15 H15 . . 120.0 ?
C11 C16 C15 . . 120.67(14) ?
C11 C16 H16 . . 119.7 ?
C15 C16 H16 . . 119.7 ?
C3 C31 C32 . . 127.87(14) ?
C3 C31 H31 . . 116.1 ?
C32 C31 H31 . . 116.1 ?
O32 C32 C322 . . 119.87(13) ?
O32 C32 C31 . . 123.00(13) ?
C322 C32 C31 . . 117.11(13) ?
C325 S321 C322 . . 91.72(8) ?
C323 C322 C32 . . 132.06(16) ?
C323 C322 S321 . . 110.59(14) ?
C32 C322 S321 . . 117.35(11) ?
C322 C323 C324 . . 113.7(2) ?
C322 C323 H323 . . 123.1 ?
C324 C323 H323 . . 123.1 ?
C325 C324 C323 . . 111.78(19) ?
C325 C324 H324 . . 124.1 ?
C323 C324 H324 . . 124.1 ?
C324 C325 S321 . . 112.17(15) ?
C324 C325 H325 . . 123.9 ?
S321 C325 H325 . . 123.9 ?
C424 C423 H423 . . 124.0 ?
C425 C424 C423 . . 112.0(11) ?
C425 C424 H424 . . 124.0 ?
C423 C424 H424 . . 124.0 ?
C424 C425 S421 . . 111.4(10) ?
C424 C425 H425 . . 124.3 ?
S421 C425 H425 . . 124.3 ?

loop_
_geom_bond_atom_site_label_1
_geom_bond_atom_site_label_2
_geom_bond_site_symmetry_2
_geom_bond_distance
_geom_bond_publ_flag
N1 C2 . 1.3723(18) ?
N1 C7A . 1.4048(19) ?
N1 C1 . 1.4600(18) ?
C2 O2 . 1.2218(18) ?
C2 C3 . 1.515(2) ?
C3 C31 . 1.346(2) ?
C3 C3A . 1.464(2) ?
C3A C4 . 1.393(2) ?
C3A C7A . 1.411(2) ?
C4 C5 . 1.402(2) ?
C4 H4 . 0.9500 ?
C5 C6 . 1.390(2) ?
C5 H5 . 0.9500 ?
C6 C7 . 1.396(2) ?
C6 H6 . 0.9500 ?
C7 C7A . 1.384(2) ?
C7 H7 . 0.9500 ?
C1 C11 . 1.513(2) ?
C1 H1A . 0.9900 ?
C1 H1B . 0.9900 ?
C11 C16 . 1.385(2) ?
C11 C12 . 1.400(2) ?
C12 C13 . 1.386(2) ?
C12 H12 . 0.9500 ?
C13 C14 . 1.390(2) ?
C13 H13 . 0.9500 ?
C14 C15 . 1.388(2) ?
C14 H14 . 0.9500 ?
C15 C16 . 1.390(2) ?
C15 H15 . 0.9500 ?
C16 H16 . 0.9500 ?
C31 C32 . 1.475(2) ?
C31 H31 . 0.9500 ?
C32 O32 . 1.2287(18) ?
C32 C322 . 1.466(2) ?
S321 C325 . 1.711(2) ?
S321 C322 . 1.7239(15) ?
C322 C323 . 1.365(3) ?
C323 C324 . 1.410(3) ?
C323 H323 . 0.9500 ?
C324 C325 . 1.363(3) ?
C324 H324 . 0.9500 ?
C325 H325 . 0.9500 ?
S421 C425 . 1.716(10) ?
C423 C424 . 1.414(10) ?
C423 H423 . 0.9500 ?
C424 C425 . 1.366(10) ?
C424 H424 . 0.9500 ?
C425 H425 . 0.9500 ?

loop_
_geom_hbond_atom_site_label_D
_geom_hbond_atom_site_label_H
_geom_hbond_atom_site_label_A
_geom_hbond_site_symmetry_A
_geom_hbond_distance_DH
_geom_hbond_distance_HA
_geom_hbond_distance_DA
_geom_hbond_angle_DHA
_geom_hbond_publ_flag
C5 H5 O2 8_556 0.95 2.59 3.5058(19) 161 no
C323 H323 Cg2 3_655 0.95 2.93 3.744(3) 145 no

loop_
_geom_torsion_atom_site_label_1
_geom_torsion_atom_site_label_2
_geom_torsion_atom_site_label_3
_geom_torsion_atom_site_label_4
_geom_torsion_site_symmetry_1
_geom_torsion_site_symmetry_2
_geom_torsion_site_symmetry_3
_geom_torsion_site_symmetry_4
_geom_torsion
_geom_torsion_publ_flag
C7A N1 C2 O2 . . . . 179.62(14) ?
C1 N1 C2 O2 . . . . 4.8(2) ?
C7A N1 C2 C3 . . . . 0.32(15) ?
C1 N1 C2 C3 . . . . -174.45(12) ?
O2 C2 C3 C31 . . . . -2.0(2) ?
N1 C2 C3 C31 . . . . 177.30(12) ?
O2 C2 C3 C3A . . . . 179.15(14) ?
N1 C2 C3 C3A . . . . -1.56(15) ?
C31 C3 C3A C4 . . . . 3.2(3) ?
C2 C3 C3A C4 . . . . -178.33(15) ?
C31 C3 C3A C7A . . . . -176.30(17) ?
C2 C3 C3A C7A . . . . 2.19(14) ?
C7A C3A C4 C5 . . . . 0.6(2) ?
C3 C3A C4 C5 . . . . -178.82(14) ?
C3A C4 C5 C6 . . . . -0.1(2) ?
C4 C5 C6 C7 . . . . -0.2(2) ?
C5 C6 C7 C7A . . . . -0.1(2) ?
C6 C7 C7A N1 . . . . -178.46(14) ?
C6 C7 C7A C3A . . . . 0.7(2) ?
C2 N1 C7A C7 . . . . -179.64(14) ?
C1 N1 C7A C7 . . . . -5.0(2) ?
C2 N1 C7A C3A . . . . 1.12(16) ?
C1 N1 C7A C3A . . . . 175.74(12) ?
C4 C3A C7A C7 . . . . -1.0(2) ?
C3 C3A C7A C7 . . . . 178.62(13) ?
C4 C3A C7A N1 . . . . 178.33(12) ?
C3 C3A C7A N1 . . . . -2.09(15) ?
C2 N1 C1 C11 . . . . 94.94(16) ?
C7A N1 C1 C11 . . . . -79.03(17) ?
N1 C1 C11 C16 . . . . 113.39(15) ?
N1 C1 C11 C12 . . . . -65.13(18) ?
C16 C11 C12 C13 . . . . 0.1(2) ?
C1 C11 C12 C13 . . . . 178.62(14) ?
C11 C12 C13 C14 . . . . 0.1(2) ?
C12 C13 C14 C15 . . . . -0.4(2) ?
C13 C14 C15 C16 . . . . 0.7(2) ?
C12 C11 C16 C15 . . . . 0.2(2) ?
C1 C11 C16 C15 . . . . -178.37(14) ?
C14 C15 C16 C11 . . . . -0.5(2) ?
C3A C3 C31 C32 . . . . -2.7(3) ?
C2 C3 C31 C32 . . . . 178.91(13) ?
C3 C31 C32 O32 . . . . 2.6(2) ?
C3 C31 C32 C322 . . . . -175.99(14) ?
O32 C32 C322 C323 . . . . 168.3(2) ?
C31 C32 C322 C323 . . . . -13.1(3) ?
O32 C32 C322 S321 . . . . -11.11(18) ?
C31 C32 C322 S321 . . . . 167.55(10) ?
C325 S321 C322 C323 . . . . 0.66(18) ?
C325 S321 C322 C32 . . . . -179.84(13) ?
C32 C322 C323 C324 . . . . -179.6(4) ?
S321 C322 C323 C324 . . . . -0.2(4) ?
C322 C323 C324 C325 . . . . -0.6(6) ?
C323 C324 C325 S321 . . . . 1.1(6) ?
C322 S321 C325 C324 . . . . -1.0(4) ?
C423 C424 C425 S421 . . . . -6(10) ?

_cod_database_fobs_code 2022156
